data_7120966
loop_
_publ_author_name
'Vasiuta, Roman'
'Stockert, Alexander'
'Plenio, Herbert'

_publ_section_title
;
 Alternating ring-opening metathesis polymerization by Grubbs-type
 catalysts with N-pentiptycenyl, N-alkyl-NHC ligands.
;
_journal_issue 14
_journal_name_full 'Chemical communications (Cambridge, England)'
_journal_page_first 1706
_journal_page_last 1709
_journal_paper_doi 10.1039/c7cc08476e
_journal_volume 54
_journal_year 2018
_chemical_formula_moiety 'C100 H88 Cl4 N4 O2 Pd2, 7(C H Cl3)'
_chemical_formula_sum 'C107 H95 Cl25 N4 O2 Pd2'
_chemical_formula_weight 2567.91
_space_group_crystal_system orthorhombic
_space_group_IT_number 56
_space_group_name_Hall '-P 2ab 2ac'
_space_group_name_H-M_alt 'P c c n'
_symmetry_space_group_name_Hall '-P 2ab 2ac'
_symmetry_space_group_name_H-M 'P c c n'
_atom_sites_solution_hydrogens geom
_audit_creation_method SHELXL-2014/6
_audit_update_record
;
2017-12-07 deposited with the CCDC.
2017-12-08 downloaded from the CCDC.
;
_cell_angle_alpha 90
_cell_angle_beta 90
_cell_angle_gamma 90
_cell_formula_units_Z 4
_cell_length_a 20.571(1)
_cell_length_b 23.494(1)
_cell_length_c 24.097(1)
_cell_measurement_reflns_used 7335
_cell_measurement_temperature 223(2)
_cell_measurement_theta_max 27.93
_cell_measurement_theta_min 2.86
_cell_volume 11646.0(9)
_computing_cell_refinement
;
CrysAlis RED (Oxford Diffraction Ltd., 2009)
;
_computing_data_collection
;
CrysAlis CCD (Oxford Diffraction Ltd., 2009)
;
_computing_data_reduction
;
CrysAlis RED (Oxford Diffraction Ltd., 2009)
;
_computing_molecular_graphics 'PLATON (Spek, 2003)'
_computing_publication_material 'SHELXL-2014/6 (Sheldrick, 2014)'
_computing_structure_refinement 'SHELXL-2014/6 (Sheldrick, 2014)'
_computing_structure_solution 'SHELXL-2014 (Sheldrick, 2014)'
_diffrn_ambient_temperature 223(2)
_diffrn_measured_fraction_theta_full 0.998
_diffrn_measured_fraction_theta_max 0.998
_diffrn_measurement_device_type
;  
Oxford Diffraction Xcalibur (TM) Single Crystal X-ray Diffractometer 
with Sapphire CCD Detector.
;
_diffrn_measurement_method
;
Rotation method data acquisition using omega scans.
;
_diffrn_radiation_type MoK\a
_diffrn_radiation_wavelength 0.71073
_diffrn_reflns_av_R_equivalents 0.0660
_diffrn_reflns_av_unetI/netI 0.0703
_diffrn_reflns_Laue_measured_fraction_full 0.998
_diffrn_reflns_Laue_measured_fraction_max 0.998
_diffrn_reflns_limit_h_max 24
_diffrn_reflns_limit_h_min -24
_diffrn_reflns_limit_k_max 20
_diffrn_reflns_limit_k_min -28
_diffrn_reflns_limit_l_max 25
_diffrn_reflns_limit_l_min -29
_diffrn_reflns_number 50149
_diffrn_reflns_point_group_measured_fraction_full 0.998
_diffrn_reflns_point_group_measured_fraction_max 0.998
_diffrn_reflns_theta_full 25.242
_diffrn_reflns_theta_max 25.350
_diffrn_reflns_theta_min 3.095
_diffrn_source 'Enhance (Mo) X-ray Source'
_exptl_absorpt_coefficient_mu 0.931
_exptl_absorpt_correction_T_max 0.850
_exptl_absorpt_correction_T_min 0.664
_exptl_absorpt_correction_type multi-scan
_exptl_absorpt_process_details
;
CrysAlis RED, Oxford Diffraction Ltd., 2009
Empirical absorption correction using spherical harmonics,
implemented in SCALE3 ABSPACK scaling algorithm.
;
_exptl_crystal_colour yellow
_exptl_crystal_density_diffrn 1.465
_exptl_crystal_description rod
_exptl_crystal_F_000 5192
_exptl_crystal_size_max 0.480
_exptl_crystal_size_mid 0.180
_exptl_crystal_size_min 0.180
_refine_diff_density_max 0.479
_refine_diff_density_min -0.584
_refine_diff_density_rms 0.071
_refine_ls_extinction_method none
_refine_ls_goodness_of_fit_ref 0.981
_refine_ls_hydrogen_treatment constr
_refine_ls_matrix_type full
_refine_ls_number_parameters 750
_refine_ls_number_reflns 10651
_refine_ls_number_restraints 194
_refine_ls_restrained_S_all 1.072
_refine_ls_R_factor_all 0.1011
_refine_ls_R_factor_gt 0.0448
_refine_ls_shift/su_max 0.002
_refine_ls_shift/su_mean 0.000
_refine_ls_structure_factor_coef Fsqd
_refine_ls_weighting_details 'w=1/[\s^2^(Fo^2^)+(0.0601P)^2^] where P=(Fo^2^+2Fc^2^)/3'
_refine_ls_weighting_scheme calc
_refine_ls_wR_factor_gt 0.1020
_refine_ls_wR_factor_ref 0.1190
_reflns_Friedel_coverage 0.000
_reflns_number_gt 6083
_reflns_number_total 10651
_reflns_threshold_expression 'I > 2\s(I)'
_cod_data_source_file c7cc08476e2.cif
_cod_data_source_block I:\Sabine\sabine\Plenio\RV4
_cod_depositor_comments 'Adding full bibliography for 7120966.cif.'
_cod_database_code 7120966
_shelx_space_group_comment
;
The symmetry employed for this shelxl refinement is uniquely defined
by the following loop, which should always be used as a source of
symmetry information in preference to the above space-group names.
They are only intended as comments.
;
_shelx_estimated_absorpt_t_min 0.664
_shelx_estimated_absorpt_t_max 0.850
_shelxl_version_number 2013-4

loop_
_space_group_symop_operation_xyz
'x, y, z'
'-x+1/2, -y+1/2, z'
'x+1/2, -y, -z+1/2'
'-x, y+1/2, -z+1/2'
'-x, -y, -z'
'x-1/2, y-1/2, -z'
'-x-1/2, y, z-1/2'
'x, -y-1/2, z-1/2'

loop_
_atom_site_label
_atom_site_type_symbol
_atom_site_fract_x
_atom_site_fract_y
_atom_site_fract_z
_atom_site_U_iso_or_equiv
_atom_site_adp_type
_atom_site_occupancy
_atom_site_site_symmetry_order
_atom_site_calc_flag
_atom_site_refinement_flags_posn
_atom_site_refinement_flags_adp
_atom_site_refinement_flags_occupancy
_atom_site_disorder_assembly
_atom_site_disorder_group
C1 C 0.62050(17) 0.17893(15) 0.27892(16) 0.0280(9) Uani 1 1 d . . . . .
C2 C 0.5817(2) 0.1320(2) 0.35732(19) 0.0500(13) Uani 1 1 d . . . . .
H2A H 0.5937 0.1368 0.3964 0.060 Uiso 1 1 calc R U . . .
H2B H 0.5651 0.0934 0.3516 0.060 Uiso 1 1 calc R U . . .
C3 C 0.5322(2) 0.17654(19) 0.33935(17) 0.0433(11) Uani 1 1 d . . . . .
H3A H 0.4889 0.1598 0.3350 0.052 Uiso 1 1 calc R U . . .
H3B H 0.5300 0.2080 0.3660 0.052 Uiso 1 1 calc R U . . .
C4 C 0.51844(18) 0.23118(17) 0.25054(15) 0.0286(9) Uani 1 1 d . . . . .
C5 C 0.46733(17) 0.20504(16) 0.22260(16) 0.0300(8) Uani 1 1 d . . . . .
C6 C 0.41886(18) 0.23778(17) 0.19748(16) 0.0317(10) Uani 1 1 d . . . . .
C7 C 0.42189(19) 0.29719(18) 0.20020(16) 0.0341(10) Uani 1 1 d . . . . .
C8 C 0.47274(18) 0.32312(16) 0.22820(16) 0.0308(9) Uani 1 1 d . . . . .
C9 C 0.52148(18) 0.29006(17) 0.25280(16) 0.0298(9) Uani 1 1 d . . . . .
C10 C 0.57279(18) 0.32584(16) 0.28250(16) 0.0331(9) Uani 1 1 d . . . . .
H10 H 0.6082 0.3027 0.2988 0.040 Uiso 1 1 calc R U . . .
C11 C 0.5970(2) 0.36842(17) 0.23938(17) 0.0365(10) Uani 1 1 d . . . . .
C12 C 0.6607(2) 0.37549(18) 0.22190(18) 0.0402(10) Uani 1 1 d . . . . .
H12 H 0.6943 0.3539 0.2377 0.048 Uiso 1 1 calc R U . . .
C13 C 0.6738(2) 0.4149(2) 0.1808(2) 0.0551(13) Uani 1 1 d . . . . .
H13 H 0.7168 0.4200 0.1686 0.066 Uiso 1 1 calc R U . . .
C14 C 0.6246(3) 0.4470(2) 0.1573(2) 0.0563(13) Uani 1 1 d . . . . .
H14 H 0.6344 0.4732 0.1289 0.068 Uiso 1 1 calc R U . . .
C15 C 0.5611(2) 0.44100(18) 0.17505(18) 0.0472(12) Uani 1 1 d . . . . .
H15 H 0.5278 0.4632 0.1594 0.057 Uiso 1 1 calc R U . . .
C16 C 0.5472(2) 0.40169(16) 0.21626(17) 0.0363(10) Uani 1 1 d . . . . .
C17 C 0.4807(2) 0.38620(17) 0.23910(17) 0.0370(11) Uani 1 1 d . . . . .
H17 H 0.4453 0.4092 0.2226 0.044 Uiso 1 1 calc R U . . .
C18 C 0.4853(2) 0.39307(17) 0.30237(17) 0.0349(10) Uani 1 1 d . . . . .
C19 C 0.4473(2) 0.42645(19) 0.3364(2) 0.0479(12) Uani 1 1 d . . . . .
H19 H 0.4145 0.4494 0.3211 0.057 Uiso 1 1 calc R U . . .
C20 C 0.4579(2) 0.4260(2) 0.3936(2) 0.0540(13) Uani 1 1 d . . . . .
H20 H 0.4325 0.4493 0.4168 0.065 Uiso 1 1 calc R U . . .
C21 C 0.5052(2) 0.3918(2) 0.41641(19) 0.0506(12) Uani 1 1 d . . . . .
H21 H 0.5112 0.3911 0.4551 0.061 Uiso 1 1 calc R U . . .
C22 C 0.5444(2) 0.35820(18) 0.38225(18) 0.0430(11) Uani 1 1 d . . . . .
H22 H 0.5769 0.3349 0.3977 0.052 Uiso 1 1 calc R U . . .
C23 C 0.53488(19) 0.35952(17) 0.32576(16) 0.0338(10) Uani 1 1 d . . . . .
C24 C 0.45427(19) 0.14113(16) 0.21734(17) 0.0339(9) Uani 1 1 d . . . . .
H24 H 0.4888 0.1176 0.2344 0.041 Uiso 1 1 calc R U . . .
C25 C 0.4448(2) 0.12852(18) 0.15545(17) 0.0376(10) Uani 1 1 d . . . . .
C26 C 0.4772(2) 0.08877(19) 0.1244(2) 0.0462(12) Uani 1 1 d . . . . .
H26 H 0.5112 0.0674 0.1401 0.055 Uiso 1 1 calc R U . . .
C27 C 0.4595(2) 0.0804(2) 0.0694(2) 0.0563(13) Uani 1 1 d . . . . .
H27 H 0.4810 0.0527 0.0481 0.068 Uiso 1 1 calc R U . . .
C28 C 0.4106(3) 0.1124(2) 0.0457(2) 0.0602(14) Uani 1 1 d . . . . .
H28 H 0.3991 0.1063 0.0084 0.072 Uiso 1 1 calc R U . . .
C29 C 0.3784(2) 0.1535(2) 0.07652(19) 0.0501(12) Uani 1 1 d . . . . .
H29 H 0.3456 0.1759 0.0603 0.060 Uiso 1 1 calc R U . . .
C30 C 0.3954(2) 0.16120(19) 0.13208(18) 0.0406(11) Uani 1 1 d . . . . .
C31 C 0.36344(18) 0.20228(17) 0.17274(17) 0.0376(10) Uani 1 1 d . . . . .
H31 H 0.3287 0.2257 0.1557 0.045 Uiso 1 1 calc R U . . .
C32 C 0.3396(2) 0.16575(18) 0.22073(18) 0.0387(10) Uani 1 1 d . . . . .
C33 C 0.2764(2) 0.1625(2) 0.2404(2) 0.0493(12) Uani 1 1 d . . . . .
H33 H 0.2434 0.1844 0.2240 0.059 Uiso 1 1 calc R U . . .
C34 C 0.2625(2) 0.1267(2) 0.2844(2) 0.0592(14) Uani 1 1 d . . . . .
H34 H 0.2198 0.1245 0.2980 0.071 Uiso 1 1 calc R U . . .
C35 C 0.3103(3) 0.0944(2) 0.3083(2) 0.0619(15) Uani 1 1 d . . . . .
H35 H 0.3002 0.0704 0.3383 0.074 Uiso 1 1 calc R U . . .
C36 C 0.3739(2) 0.09691(18) 0.28855(19) 0.0482(12) Uani 1 1 d . . . . .
H36 H 0.4067 0.0747 0.3048 0.058 Uiso 1 1 calc R U . . .
C37 C 0.3878(2) 0.13244(17) 0.24485(18) 0.0367(10) Uani 1 1 d . . . . .
C38 C 0.69390(19) 0.10894(17) 0.32401(17) 0.0357(10) Uani 1 1 d . . . . .
C39 C 0.6983(2) 0.06022(18) 0.29155(17) 0.0405(11) Uani 1 1 d . . . . .
C40 C 0.7538(2) 0.02676(18) 0.29751(19) 0.0498(12) Uani 1 1 d . . . . .
H40 H 0.7579 -0.0061 0.2756 0.060 Uiso 1 1 calc R U . . .
C41 C 0.8021(2) 0.03976(19) 0.3337(2) 0.0496(12) Uani 1 1 d . . . . .
C42 C 0.7946(2) 0.08708(19) 0.36768(19) 0.0462(12) Uani 1 1 d . . . . .
H42 H 0.8269 0.0955 0.3940 0.055 Uiso 1 1 calc R U . . .
C43 C 0.7405(2) 0.12217(16) 0.36376(17) 0.0380(10) Uani 1 1 d . . . . .
C44 C 0.7330(2) 0.17140(18) 0.40355(18) 0.0563(13) Uani 1 1 d . . . . .
H44A H 0.6930 0.1916 0.3955 0.084 Uiso 1 1 calc R U . . .
H44B H 0.7696 0.1971 0.3994 0.084 Uiso 1 1 calc R U . . .
H44C H 0.7317 0.1571 0.4413 0.084 Uiso 1 1 calc R U . . .
C45 C 0.6454(3) 0.0430(2) 0.2518(2) 0.0652(15) Uani 1 1 d . . . . .
H45A H 0.6577 0.0080 0.2332 0.098 Uiso 1 1 calc R U . . .
H45B H 0.6392 0.0728 0.2244 0.098 Uiso 1 1 calc R U . . .
H45C H 0.6052 0.0371 0.2720 0.098 Uiso 1 1 calc R U . . .
C46 C 0.8624(2) 0.0026(2) 0.3381(2) 0.0754(17) Uani 1 1 d . . . . .
H46A H 0.8915 0.0183 0.3659 0.113 Uiso 1 1 calc R U . . .
H46B H 0.8843 0.0016 0.3025 0.113 Uiso 1 1 calc R U . . .
H46C H 0.8499 -0.0356 0.3487 0.113 Uiso 1 1 calc R U . . .
C47 C 0.3835(3) 0.3396(3) 0.1182(2) 0.0843(18) Uani 1 1 d D U . . .
H47A H 0.3906 0.3033 0.0990 0.101 Uiso 1 1 calc R U . A 1
H47B H 0.4222 0.3633 0.1130 0.101 Uiso 1 1 calc R U . A 1
C48 C 0.3253(4) 0.3689(4) 0.0944(3) 0.135(3) Uani 0.5 1 d D U P B 1
H48A H 0.2949 0.3376 0.0874 0.161 Uiso 0.5 1 calc R U P B 1
H48B H 0.3072 0.3896 0.1262 0.161 Uiso 0.5 1 calc R U P B 1
C49 C 0.3155(15) 0.4032(12) 0.0530(11) 0.322(19) Uani 0.5 1 d D U P B 1
H49A H 0.3015 0.3788 0.0222 0.387 Uiso 0.5 1 calc R U P B 1
H49B H 0.3587 0.4174 0.0427 0.387 Uiso 0.5 1 calc R U P B 1
C50 C 0.2754(8) 0.4500(7) 0.0508(7) 0.143(6) Uani 0.5 1 d D U P B 1
H50A H 0.2778 0.4670 0.0142 0.215 Uiso 0.5 1 calc R U P B 1
H50B H 0.2892 0.4775 0.0784 0.215 Uiso 0.5 1 calc R U P B 1
H50C H 0.2310 0.4384 0.0583 0.215 Uiso 0.5 1 calc R U P B 1
C48' C 0.3253(4) 0.3689(4) 0.0944(3) 0.135(3) Uani 0.5 1 d . . P B 2
H48C H 0.3313 0.3708 0.0541 0.161 Uiso 0.5 1 calc R U P B 2
H48D H 0.2876 0.3444 0.1012 0.161 Uiso 0.5 1 calc R U P B 2
C49' C 0.3105(6) 0.4197(5) 0.1115(5) 0.086(4) Uani 0.5 1 d D U P B 2
H49C H 0.2658 0.4284 0.1003 0.103 Uiso 0.5 1 calc R U P B 2
H49D H 0.3121 0.4205 0.1521 0.103 Uiso 0.5 1 calc R U P B 2
C50' C 0.3468(9) 0.4567(8) 0.0932(8) 0.169(7) Uani 0.5 1 d D U P B 2
H50D H 0.3342 0.4934 0.1081 0.253 Uiso 0.5 1 calc R U P B 2
H50E H 0.3437 0.4576 0.0530 0.253 Uiso 0.5 1 calc R U P B 2
H50F H 0.3912 0.4483 0.1040 0.253 Uiso 0.5 1 calc R U P B 2
C51 C 0.1659(6) 0.2443(8) 0.3940(5) 0.148(6) Uani 0.5 1 d D U P . .
H51A H 0.1946 0.2777 0.3883 0.177 Uiso 0.5 1 calc R U P C 1
C51' C 0.1234(4) 0.2108(4) 0.3981(4) 0.054(2) Uani 0.5 1 d D U P D 2
H51B H 0.0827 0.2178 0.4191 0.064 Uiso 0.5 1 calc R U P D 2
C52 C 0.5908(3) 0.2600(3) 0.0542(2) 0.0840(17) Uani 1 1 d D U . E 2
H52 H 0.6078 0.2513 0.0917 0.101 Uiso 1 1 calc R U . E 2
C53 C 0.6860(3) 0.0630(2) 0.0615(2) 0.0749(16) Uani 1 1 d D U . F 2
H53 H 0.6667 0.0869 0.0911 0.090 Uiso 1 1 calc R U . F 2
C54 C 0.4942(11) 0.0220(10) 0.4644(10) 0.147(7) Uani 0.5 1 d . U P G 2
H54 H 0.5058 0.0113 0.4259 0.176 Uiso 0.5 1 calc R U P G 2
Cl1 Cl 0.2010(4) 0.1881(3) 0.4277(4) 0.120(3) Uani 0.5 1 d D U P D 1
Cl1' Cl 0.1868(3) 0.1668(3) 0.4219(3) 0.0807(15) Uani 0.5 1 d D U P D 2
Cl2 Cl 0.1202(3) 0.2263(2) 0.3391(3) 0.1059(18) Uani 0.5 1 d D U P D 1
Cl2' Cl 0.1457(2) 0.2484(2) 0.3380(2) 0.0855(14) Uani 0.5 1 d D U P D 2
Cl3 Cl 0.0949(3) 0.2559(2) 0.44715(19) 0.1304(17) Uani 0.5 1 d D U P D 1
Cl3' Cl 0.1308(3) 0.2899(3) 0.4393(3) 0.180(3) Uani 0.5 1 d D U P D 2
Cl4 Cl 0.6373(4) 0.2637(3) -0.0024(3) 0.169(3) Uani 0.5 1 d D U P H 1
Cl4' Cl 0.6468(4) 0.2336(3) 0.0106(3) 0.134(2) Uani 0.5 1 d D U P E 2
Cl5 Cl 0.5822(3) 0.3193(2) 0.09141(19) 0.1227(17) Uani 0.5 1 d D U P I 1
Cl5' Cl 0.5916(4) 0.3349(2) 0.0501(3) 0.186(3) Uani 0.5 1 d D U P E 2
Cl6 Cl 0.5144(4) 0.2483(4) 0.0180(3) 0.227(4) Uani 0.5 1 d D U P J 1
Cl6' Cl 0.5204(2) 0.2279(2) 0.0517(2) 0.1164(17) Uani 0.5 1 d D U P E 2
Cl7 Cl 0.7636(4) 0.0813(4) 0.0321(5) 0.122(3) Uani 0.5 1 d D U P K 1
Cl7' Cl 0.7492(5) 0.1032(3) 0.0410(5) 0.116(3) Uani 0.5 1 d D U P F 2
Cl8 Cl 0.6331(4) 0.0421(3) 0.0061(3) 0.0776(16) Uani 0.5 1 d D U P L 1
Cl8' Cl 0.6288(5) 0.0655(3) 0.0127(4) 0.121(3) Uani 0.5 1 d D U P F 2
Cl9 Cl 0.70173(8) 0.00027(7) 0.09688(7) 0.1042(6) Uani 1 1 d . . . . .
Cl10 Cl 0.5747(7) 0.0317(5) 0.4869(6) 0.358(6) Uani 0.5 1 d . U P . .
Cl11 Cl 0.4889(10) -0.0428(8) 0.4872(8) 0.427(9) Uani 0.5 1 d . U P . .
Cl12 Cl 0.4535(4) 0.0675(4) 0.4491(3) 0.240(3) Uani 0.5 1 d . U P . .
Cl13 Cl 0.7500 0.2500 0.28566(6) 0.0379(3) Uani 1 2 d S T P . .
Cl14 Cl 0.7500 0.2500 0.15287(6) 0.0407(4) Uani 1 2 d S T P . .
Cl15 Cl 0.61700(5) 0.16191(5) 0.15744(4) 0.0468(3) Uani 1 1 d . . . . .
N1 N 0.55875(14) 0.19563(12) 0.28542(13) 0.0307(8) Uani 1 1 d . . . . .
N2 N 0.63659(15) 0.14412(14) 0.32058(14) 0.0365(9) Uani 1 1 d . . . . .
O1 O 0.37277(13) 0.32958(12) 0.17663(12) 0.0448(8) Uani 1 1 d . . . . .
Pd1 Pd 0.67979(2) 0.20742(2) 0.22107(2) 0.02903(10) Uani 1 1 d . . . . .

loop_
_atom_site_aniso_label
_atom_site_aniso_U_11
_atom_site_aniso_U_22
_atom_site_aniso_U_33
_atom_site_aniso_U_23
_atom_site_aniso_U_13
_atom_site_aniso_U_12
C1 0.025(2) 0.031(2) 0.029(2) -0.0060(19) -0.006(2) 0.0036(17)
C2 0.038(3) 0.065(3) 0.048(3) 0.025(2) 0.011(2) 0.014(2)
C3 0.038(3) 0.055(3) 0.037(3) 0.012(2) 0.005(2) 0.010(2)
C4 0.022(2) 0.035(2) 0.029(2) 0.0055(18) -0.0001(18) 0.0052(18)
C5 0.0251(19) 0.032(2) 0.033(2) 0.003(2) 0.0080(19) 0.0003(18)
C6 0.025(2) 0.037(3) 0.033(2) 0.0054(19) 0.0003(19) -0.0004(19)
C7 0.028(2) 0.039(3) 0.035(2) 0.010(2) 0.0034(18) 0.009(2)
C8 0.026(2) 0.030(2) 0.037(2) 0.0044(19) 0.0018(19) 0.0022(18)
C9 0.025(2) 0.030(2) 0.034(2) 0.0028(19) -0.0001(18) 0.0022(19)
C10 0.029(2) 0.032(2) 0.039(2) 0.006(2) -0.001(2) 0.0045(18)
C11 0.038(3) 0.033(2) 0.038(2) -0.0036(19) 0.004(2) -0.006(2)
C12 0.043(3) 0.039(2) 0.039(2) -0.004(2) 0.003(2) -0.001(2)
C13 0.049(3) 0.061(3) 0.056(3) -0.002(3) 0.015(3) -0.013(3)
C14 0.073(4) 0.047(3) 0.049(3) 0.007(2) 0.013(3) -0.018(3)
C15 0.056(3) 0.037(3) 0.049(3) 0.004(2) 0.003(3) -0.003(2)
C16 0.040(2) 0.030(2) 0.039(2) -0.001(2) -0.002(2) -0.0021(19)
C17 0.034(2) 0.033(2) 0.044(3) 0.0045(19) -0.001(2) 0.007(2)
C18 0.035(2) 0.031(2) 0.039(2) 0.0005(19) 0.003(2) 0.000(2)
C19 0.043(3) 0.042(3) 0.058(3) 0.000(2) 0.005(3) 0.008(2)
C20 0.047(3) 0.056(3) 0.059(3) -0.014(3) 0.015(3) 0.010(3)
C21 0.047(3) 0.064(3) 0.040(3) -0.005(2) 0.008(2) -0.007(3)
C22 0.034(3) 0.049(3) 0.045(3) 0.003(2) 0.003(2) -0.005(2)
C23 0.033(2) 0.032(2) 0.036(3) 0.0004(19) 0.002(2) -0.0029(19)
C24 0.028(2) 0.029(2) 0.045(2) 0.006(2) 0.000(2) 0.0006(18)
C25 0.033(2) 0.039(3) 0.041(3) 0.003(2) 0.008(2) -0.011(2)
C26 0.032(3) 0.046(3) 0.061(3) -0.002(2) 0.013(2) -0.009(2)
C27 0.050(3) 0.057(3) 0.062(3) -0.017(3) 0.019(3) -0.014(3)
C28 0.058(3) 0.081(4) 0.041(3) -0.008(3) 0.010(3) -0.015(3)
C29 0.040(3) 0.068(3) 0.042(3) 0.008(3) 0.004(2) -0.006(3)
C30 0.033(3) 0.047(3) 0.042(3) 0.002(2) 0.004(2) -0.010(2)
C31 0.024(2) 0.045(3) 0.044(3) 0.004(2) -0.005(2) 0.000(2)
C32 0.034(2) 0.039(2) 0.044(3) -0.002(2) 0.004(2) -0.0062(19)
C33 0.031(3) 0.049(3) 0.068(3) -0.005(3) 0.006(2) -0.005(2)
C34 0.042(3) 0.065(3) 0.071(4) -0.005(3) 0.024(3) -0.014(3)
C35 0.065(4) 0.058(3) 0.062(3) 0.010(3) 0.025(3) -0.012(3)
C36 0.046(3) 0.043(3) 0.056(3) 0.008(2) 0.008(3) -0.006(2)
C37 0.034(2) 0.032(2) 0.045(3) -0.003(2) 0.004(2) -0.006(2)
C38 0.033(2) 0.035(2) 0.039(2) 0.010(2) 0.000(2) 0.0060(19)
C39 0.042(3) 0.037(2) 0.043(3) 0.003(2) -0.005(2) 0.003(2)
C40 0.062(3) 0.028(2) 0.060(3) -0.004(2) 0.002(3) 0.007(2)
C41 0.043(3) 0.041(3) 0.064(3) 0.014(3) -0.001(3) 0.014(2)
C42 0.036(3) 0.051(3) 0.052(3) 0.011(2) -0.015(2) 0.010(2)
C43 0.044(3) 0.030(2) 0.039(3) 0.007(2) -0.004(2) 0.006(2)
C44 0.082(4) 0.044(3) 0.043(3) 0.001(2) -0.012(3) 0.006(3)
C45 0.080(4) 0.052(3) 0.064(3) -0.002(3) -0.024(3) -0.012(3)
C46 0.057(4) 0.069(4) 0.100(4) 0.012(3) 0.001(3) 0.030(3)
C47 0.088(3) 0.095(4) 0.070(3) 0.028(3) -0.007(3) 0.004(3)
C48 0.127(4) 0.142(5) 0.134(5) 0.046(4) -0.032(4) 0.032(4)
C49 0.323(19) 0.322(19) 0.323(19) 0.007(5) 0.001(5) 0.001(5)
C50 0.123(9) 0.143(9) 0.164(10) 0.061(8) -0.002(8) 0.052(8)
C48' 0.127(4) 0.142(5) 0.134(5) 0.046(4) -0.032(4) 0.032(4)
C49' 0.097(6) 0.079(5) 0.083(5) -0.008(4) 0.001(4) 0.017(4)
C50' 0.158(11) 0.181(11) 0.167(11) -0.052(9) 0.028(9) -0.014(9)
C51 0.149(8) 0.146(8) 0.148(8) -0.007(5) -0.004(5) 0.002(5)
C51' 0.045(4) 0.059(4) 0.057(4) 0.010(4) 0.009(4) 0.001(4)
C52 0.092(4) 0.091(2) 0.069(3) 0.011(3) 0.003(3) -0.009(3)
C53 0.089(3) 0.076(3) 0.060(3) 0.002(3) 0.003(3) -0.001(3)
C54 0.154(8) 0.143(8) 0.144(8) 0.004(5) 0.000(5) -0.009(5)
Cl1 0.114(5) 0.149(6) 0.098(4) 0.027(4) -0.021(3) 0.006(4)
Cl1' 0.076(3) 0.089(3) 0.077(3) 0.015(2) -0.001(2) 0.002(2)
Cl2 0.096(4) 0.117(4) 0.105(3) -0.022(3) -0.038(3) 0.016(3)
Cl2' 0.099(3) 0.094(3) 0.063(2) 0.022(2) -0.004(2) -0.008(2)
Cl3 0.158(4) 0.141(4) 0.092(3) -0.008(3) 0.029(3) 0.049(3)
Cl3' 0.177(4) 0.192(4) 0.172(4) -0.103(3) 0.012(3) -0.001(3)
Cl4 0.177(6) 0.205(7) 0.124(5) 0.021(5) 0.085(4) -0.010(5)
Cl4' 0.161(4) 0.140(5) 0.103(4) 0.013(3) 0.040(3) 0.043(4)
Cl5 0.146(4) 0.122(4) 0.099(3) -0.046(3) -0.023(3) 0.019(3)
Cl5' 0.223(6) 0.086(2) 0.249(6) -0.036(4) 0.007(6) -0.026(3)
Cl6 0.186(6) 0.251(7) 0.243(7) -0.094(6) -0.002(6) -0.081(5)
Cl6' 0.081(2) 0.140(3) 0.128(3) 0.074(3) -0.026(2) -0.051(2)
Cl7 0.099(4) 0.157(7) 0.111(5) 0.067(5) -0.016(3) -0.049(4)
Cl7' 0.153(6) 0.104(4) 0.090(4) 0.032(3) -0.025(4) -0.056(4)
Cl8 0.067(3) 0.107(4) 0.059(2) 0.022(3) -0.017(2) 0.000(3)
Cl8' 0.081(3) 0.171(7) 0.113(4) 0.032(5) -0.017(3) 0.031(5)
Cl9 0.0965(13) 0.1046(13) 0.1113(13) 0.0451(11) -0.0364(11) -0.0316(10)
Cl10 0.366(10) 0.344(9) 0.365(9) 0.062(8) -0.017(8) 0.055(8)
Cl11 0.433(12) 0.434(12) 0.414(12) -0.010(9) 0.017(9) -0.011(9)
Cl12 0.216(6) 0.279(7) 0.226(6) 0.040(5) 0.048(5) 0.025(6)
Cl13 0.0312(8) 0.0530(9) 0.0296(8) 0.000 0.000 -0.0082(7)
Cl14 0.0307(8) 0.0620(10) 0.0293(8) 0.000 0.000 -0.0125(7)
Cl15 0.0423(6) 0.0601(7) 0.0380(6) -0.0043(6) -0.0035(5) -0.0147(6)
N1 0.0251(17) 0.0335(19) 0.0334(19) 0.0113(15) 0.0017(16) 0.0038(14)
N2 0.0279(19) 0.045(2) 0.037(2) 0.0136(17) 0.0015(16) 0.0085(16)
O1 0.0306(16) 0.0505(19) 0.0533(19) 0.0129(16) -0.0093(15) 0.0105(15)
Pd1 0.02219(15) 0.03517(17) 0.02972(17) 0.00077(16) 0.00023(15) 0.00025(15)

loop_
_atom_type_symbol
_atom_type_description
_atom_type_scat_dispersion_real
_atom_type_scat_dispersion_imag
_atom_type_scat_source
C C 0.0033 0.0016 'International Tables Vol C Tables 4.2.6.8 and 6.1.1.4'
H H 0.0000 0.0000 'International Tables Vol C Tables 4.2.6.8 and 6.1.1.4'
Cl Cl 0.1484 0.1585 'International Tables Vol C Tables 4.2.6.8 and 6.1.1.4'
N N 0.0061 0.0033 'International Tables Vol C Tables 4.2.6.8 and 6.1.1.4'
O O 0.0106 0.0060 'International Tables Vol C Tables 4.2.6.8 and 6.1.1.4'
Pd Pd -0.9988 1.0072 'International Tables Vol C Tables 4.2.6.8 and 6.1.1.4'

loop_
_geom_angle_atom_site_label_1
_geom_angle_atom_site_label_2
_geom_angle_atom_site_label_3
_geom_angle
_geom_angle_site_symmetry_1
N2 C1 N1 109.1(3) .
N2 C1 Pd1 125.9(3) .
N1 C1 Pd1 124.8(3) .
N2 C2 C3 102.2(3) .
N2 C2 H2A 111.3 .
C3 C2 H2A 111.3 .
N2 C2 H2B 111.3 .
C3 C2 H2B 111.3 .
H2A C2 H2B 109.2 .
N1 C3 C2 102.2(3) .
N1 C3 H3A 111.3 .
C2 C3 H3A 111.3 .
N1 C3 H3B 111.3 .
C2 C3 H3B 111.3 .
H3A C3 H3B 109.2 .
C9 C4 C5 119.6(3) .
C9 C4 N1 121.9(3) .
C5 C4 N1 117.4(3) .
C4 C5 C6 120.4(4) .
C4 C5 C24 127.3(3) .
C6 C5 C24 112.3(3) .
C5 C6 C7 119.8(4) .
C5 C6 C31 113.5(3) .
C7 C6 C31 126.5(4) .
C8 C7 O1 120.5(4) .
C8 C7 C6 119.7(4) .
O1 C7 C6 119.7(4) .
C7 C8 C9 120.2(4) .
C7 C8 C17 126.6(4) .
C9 C8 C17 113.1(3) .
C4 C9 C8 120.3(4) .
C4 C9 C10 126.8(3) .
C8 C9 C10 112.8(3) .
C23 C10 C11 107.0(3) .
C23 C10 C9 104.6(3) .
C11 C10 C9 105.5(3) .
C23 C10 H10 113.0 .
C11 C10 H10 113.0 .
C9 C10 H10 113.0 .
C12 C11 C16 120.1(4) .
C12 C11 C10 126.4(4) .
C16 C11 C10 113.5(4) .
C13 C12 C11 118.8(4) .
C13 C12 H12 120.6 .
C11 C12 H12 120.6 .
C12 C13 C14 121.1(4) .
C12 C13 H13 119.5 .
C14 C13 H13 119.5 .
C15 C14 C13 120.5(4) .
C15 C14 H14 119.7 .
C13 C14 H14 119.7 .
C14 C15 C16 119.0(4) .
C14 C15 H15 120.5 .
C16 C15 H15 120.5 .
C15 C16 C11 120.4(4) .
C15 C16 C17 127.2(4) .
C11 C16 C17 112.3(4) .
C8 C17 C16 105.6(3) .
C8 C17 C18 106.4(3) .
C16 C17 C18 106.2(3) .
C8 C17 H17 112.7 .
C16 C17 H17 112.7 .
C18 C17 H17 112.7 .
C19 C18 C23 119.5(4) .
C19 C18 C17 128.0(4) .
C23 C18 C17 112.5(4) .
C18 C19 C20 119.7(4) .
C18 C19 H19 120.2 .
C20 C19 H19 120.2 .
C21 C20 C19 120.6(4) .
C21 C20 H20 119.7 .
C19 C20 H20 119.7 .
C20 C21 C22 120.2(4) .
C20 C21 H21 119.9 .
C22 C21 H21 119.9 .
C23 C22 C21 119.2(4) .
C23 C22 H22 120.4 .
C21 C22 H22 120.4 .
C22 C23 C18 120.8(4) .
C22 C23 C10 126.3(4) .
C18 C23 C10 112.8(3) .
C5 C24 C25 107.0(3) .
C5 C24 C37 104.6(3) .
C25 C24 C37 106.4(3) .
C5 C24 H24 112.8 .
C25 C24 H24 112.8 .
C37 C24 H24 112.8 .
C26 C25 C30 120.6(4) .
C26 C25 C24 127.0(4) .
C30 C25 C24 112.3(4) .
C25 C26 C27 119.3(5) .
C25 C26 H26 120.3 .
C27 C26 H26 120.3 .
C28 C27 C26 120.7(5) .
C28 C27 H27 119.7 .
C26 C27 H27 119.7 .
C27 C28 C29 120.4(5) .
C27 C28 H28 119.8 .
C29 C28 H28 119.8 .
C28 C29 C30 118.9(5) .
C28 C29 H29 120.5 .
C30 C29 H29 120.5 .
C25 C30 C29 120.0(4) .
C25 C30 C31 113.8(4) .
C29 C30 C31 126.2(4) .
C32 C31 C30 105.7(3) .
C32 C31 C6 104.5(3) .
C30 C31 C6 105.9(3) .
C32 C31 H31 113.3 .
C30 C31 H31 113.3 .
C6 C31 H31 113.3 .
C33 C32 C37 119.6(4) .
C33 C32 C31 126.4(4) .
C37 C32 C31 114.0(4) .
C34 C33 C32 119.3(5) .
C34 C33 H33 120.3 .
C32 C33 H33 120.3 .
C35 C34 C33 120.7(4) .
C35 C34 H34 119.7 .
C33 C34 H34 119.7 .
C34 C35 C36 120.5(5) .
C34 C35 H35 119.8 .
C36 C35 H35 119.8 .
C37 C36 C35 118.9(5) .
C37 C36 H36 120.6 .
C35 C36 H36 120.6 .
C36 C37 C32 121.0(4) .
C36 C37 C24 126.7(4) .
C32 C37 C24 112.3(4) .
C39 C38 C43 121.8(4) .
C39 C38 N2 119.5(4) .
C43 C38 N2 118.4(4) .
C38 C39 C40 117.4(4) .
C38 C39 C45 122.2(4) .
C40 C39 C45 120.4(4) .
C41 C40 C39 122.6(4) .
C41 C40 H40 118.7 .
C39 C40 H40 118.7 .
C40 C41 C42 118.5(4) .
C40 C41 C46 120.9(5) .
C42 C41 C46 120.6(5) .
C43 C42 C41 121.7(4) .
C43 C42 H42 119.2 .
C41 C42 H42 119.2 .
C42 C43 C38 117.8(4) .
C42 C43 C44 119.6(4) .
C38 C43 C44 122.6(4) .
C43 C44 H44A 109.5 .
C43 C44 H44B 109.5 .
H44A C44 H44B 109.5 .
C43 C44 H44C 109.5 .
H44A C44 H44C 109.5 .
H44B C44 H44C 109.5 .
C39 C45 H45A 109.5 .
C39 C45 H45B 109.5 .
H45A C45 H45B 109.5 .
C39 C45 H45C 109.5 .
H45A C45 H45C 109.5 .
H45B C45 H45C 109.5 .
C41 C46 H46A 109.5 .
C41 C46 H46B 109.5 .
H46A C46 H46B 109.5 .
C41 C46 H46C 109.5 .
H46A C46 H46C 109.5 .
H46B C46 H46C 109.5 .
O1 C47 C48 109.0(5) .
O1 C47 H47A 109.9 .
C48 C47 H47A 109.9 .
O1 C47 H47B 109.9 .
C48 C47 H47B 109.9 .
H47A C47 H47B 108.3 .
C49 C48 C47 134.8(15) .
C49 C48 H48A 103.5 .
C47 C48 H48A 103.5 .
C49 C48 H48B 103.5 .
C47 C48 H48B 103.5 .
H48A C48 H48B 105.3 .
C48 C49 C50 128(2) .
C48 C49 H49A 105.2 .
C50 C49 H49A 105.2 .
C48 C49 H49B 105.2 .
C50 C49 H49B 105.2 .
H49A C49 H49B 106.0 .
C49 C50 H50A 109.5 .
C49 C50 H50B 109.5 .
H50A C50 H50B 109.5 .
C49 C50 H50C 109.5 .
H50A C50 H50C 109.5 .
H50B C50 H50C 109.5 .
C50' C49' H49C 108.9 .
C50' C49' H49D 108.9 .
H49C C49' H49D 107.8 .
C49' C50' H50D 109.5 .
C49' C50' H50E 109.5 .
H50D C50' H50E 109.5 .
C49' C50' H50F 109.5 .
H50D C50' H50F 109.5 .
H50E C50' H50F 109.5 .
C51' C51 Cl2' 84.7(9) .
C51' C51 Cl3' 93.0(8) .
Cl2' C51 Cl3' 116.6(10) .
Cl2 C51 Cl1 114.5(11) .
Cl2 C51 Cl3 97.6(7) .
Cl1 C51 Cl3 96.4(8) .
C51' C51 Cl1' 61.3(8) .
Cl2' C51 Cl1' 116.5(10) .
Cl3' C51 Cl1' 117.1(8) .
Cl2 C51 H51A 115.2 .
Cl1 C51 H51A 115.2 .
Cl3 C51 H51A 115.2 .
C51 C51' Cl2' 53.3(7) .
C51 C51' Cl1' 82.6(9) .
Cl2' C51' Cl1' 111.7(6) .
C51 C51' Cl3' 53.1(7) .
Cl2' C51' Cl3' 85.7(4) .
Cl1' C51' Cl3' 108.2(5) .
C51 C51' H51B 123.9 .
Cl2' C51' H51B 123.9 .
Cl1' C51' H51B 123.9 .
Cl3' C51' H51B 71.1 .
Cl6' C52 Cl4' 114.5(5) .
Cl6' C52 Cl5' 117.8(5) .
Cl4' C52 Cl5' 109.1(5) .
Cl6' C52 H52 104.6 .
Cl4' C52 H52 104.6 .
Cl5' C52 H52 104.6 .
Cl8' C53 Cl7' 108.5(6) .
Cl8' C53 Cl9 120.6(5) .
Cl7' C53 Cl9 118.6(5) .
Cl8' C53 H53 101.8 .
Cl7' C53 H53 101.8 .
Cl9 C53 H53 101.8 .
Cl12 C54 Cl11 139.6(17) .
Cl12 C54 Cl10 122.9(16) .
Cl11 C54 Cl10 94.6(15) .
Cl12 C54 H54 95.4 .
Cl11 C54 H54 95.4 .
Cl10 C54 H54 95.4 .
C51' Cl1' C51 36.1(5) .
C51 Cl2' C51' 42.0(7) .
C51 Cl3' C51' 34.0(6) .
Pd1 Cl13 Pd1 96.93(5) 2_655
Pd1 Cl14 Pd1 93.83(5) 2_655
C1 N1 C4 130.2(3) .
C1 N1 C3 111.3(3) .
C4 N1 C3 118.3(3) .
C1 N2 C38 126.6(3) .
C1 N2 C2 112.5(3) .
C38 N2 C2 119.0(3) .
C7 O1 C47 112.1(3) .
C1 Pd1 Cl15 88.03(11) .
C1 Pd1 Cl13 93.24(11) .
Cl15 Pd1 Cl13 176.24(3) .
C1 Pd1 Cl14 175.30(11) .
Cl15 Pd1 Cl14 94.36(4) .
Cl13 Pd1 Cl14 84.62(4) .

loop_
_geom_bond_atom_site_label_1
_geom_bond_atom_site_label_2
_geom_bond_distance
_geom_bond_site_symmetry_2
C1 N2 1.337(5) .
C1 N1 1.339(4) .
C1 Pd1 1.969(4) .
C2 N2 1.463(5) .
C2 C3 1.522(5) .
C2 H2A 0.9800 .
C2 H2B 0.9800 .
C3 N1 1.479(5) .
C3 H3A 0.9800 .
C3 H3B 0.9800 .
C4 C9 1.386(5) .
C4 C5 1.391(5) .
C4 N1 1.446(5) .
C5 C6 1.397(5) .
C5 C24 1.531(5) .
C6 C7 1.399(5) .
C6 C31 1.533(5) .
C7 C8 1.386(5) .
C7 O1 1.387(4) .
C8 C9 1.400(5) .
C8 C17 1.514(5) .
C9 C10 1.527(5) .
C10 C23 1.524(5) .
C10 C11 1.526(5) .
C10 H10 0.9900 .
C11 C12 1.387(6) .
C11 C16 1.403(6) .
C12 C13 1.383(6) .
C12 H12 0.9400 .
C13 C14 1.384(6) .
C13 H13 0.9400 .
C14 C15 1.383(6) .
C14 H14 0.9400 .
C15 C16 1.386(5) .
C15 H15 0.9400 .
C16 C17 1.520(6) .
C17 C18 1.536(6) .
C17 H17 0.9900 .
C18 C19 1.377(6) .
C18 C23 1.407(5) .
C19 C20 1.397(6) .
C19 H19 0.9400 .
C20 C21 1.376(6) .
C20 H20 0.9400 .
C21 C22 1.397(6) .
C21 H21 0.9400 .
C22 C23 1.376(5) .
C22 H22 0.9400 .
C24 C25 1.533(6) .
C24 C37 1.534(5) .
C24 H24 0.9900 .
C25 C26 1.370(6) .
C25 C30 1.393(6) .
C26 C27 1.388(6) .
C26 H26 0.9400 .
C27 C28 1.379(7) .
C27 H27 0.9400 .
C28 C29 1.387(6) .
C28 H28 0.9400 .
C29 C30 1.395(6) .
C29 H29 0.9400 .
C30 C31 1.524(6) .
C31 C32 1.521(6) .
C31 H31 0.9900 .
C32 C33 1.386(6) .
C32 C37 1.390(6) .
C33 C34 1.383(6) .
C33 H33 0.9400 .
C34 C35 1.369(7) .
C34 H34 0.9400 .
C35 C36 1.392(6) .
C35 H35 0.9400 .
C36 C37 1.374(6) .
C36 H36 0.9400 .
C38 C39 1.389(6) .
C38 C43 1.390(5) .
C38 N2 1.442(5) .
C39 C40 1.393(6) .
C39 C45 1.506(6) .
C40 C41 1.357(6) .
C40 H40 0.9400 .
C41 C42 1.389(6) .
C41 C46 1.520(6) .
C42 C43 1.388(5) .
C42 H42 0.9400 .
C43 C44 1.510(6) .
C44 H44A 0.9700 .
C44 H44B 0.9700 .
C44 H44C 0.9700 .
C45 H45A 0.9700 .
C45 H45B 0.9700 .
C45 H45C 0.9700 .
C46 H46A 0.9700 .
C46 H46B 0.9700 .
C46 H46C 0.9700 .
C47 O1 1.445(6) .
C47 C48 1.495(8) .
C47 H47A 0.9800 .
C47 H47B 0.9800 .
C48 C49 1.300(17) .
C48 H48A 0.9800 .
C48 H48B 0.9800 .
C49 C50 1.374(18) .
C49 H49A 0.9800 .
C49 H49B 0.9800 .
C50 H50A 0.9700 .
C50 H50B 0.9700 .
C50 H50C 0.9700 .
C49' C50' 1.228(16) .
C49' H49C 0.9800 .
C49' H49D 0.9800 .
C50' H50D 0.9700 .
C50' H50E 0.9700 .
C50' H50F 0.9700 .
C51 C51' 1.181(18) .
C51 Cl2' 1.415(15) .
C51 Cl2 1.678(14) .
C51 Cl3' 1.690(14) .
C51 Cl1 1.711(15) .
C51 Cl3 1.961(11) .
C51 Cl1' 1.99(2) .
C51 H51A 0.9900 .
C51' Cl2' 1.758(9) .
C51' Cl1' 1.760(10) .
C51' Cl3' 2.112(10) .
C51' H51B 0.9900 .
C52 Cl6' 1.634(7) .
C52 Cl4' 1.679(9) .
C52 Cl5' 1.763(8) .
C52 H52 0.9900 .
C53 Cl8' 1.666(10) .
C53 Cl7' 1.681(10) .
C53 Cl9 1.733(6) .
C53 H53 0.9900 .
C54 Cl12 1.41(2) .
C54 Cl11 1.62(2) .
C54 Cl10 1.76(2) .
C54 H54 0.9900 .
Cl13 Pd1 2.3472(9) 2_655
Cl13 Pd1 2.3472(9) .
Cl14 Pd1 2.4057(10) 2_655
Cl14 Pd1 2.4057(10) .
Cl15 Pd1 2.2720(11) .

loop_
_geom_hbond_atom_site_label_D
_geom_hbond_atom_site_label_H
_geom_hbond_atom_site_label_A
_geom_hbond_distance_DH
_geom_hbond_distance_HA
_geom_hbond_distance_DA
_geom_hbond_angle_DHA
_geom_hbond_site_symmetry_A
C44 H44C Cl7 0.97 2.82 3.753(12) 160.7 7_756
C44 H44C Cl7' 0.97 2.74 3.697(12) 167.6 7_756

loop_
_geom_torsion_atom_site_label_1
_geom_torsion_atom_site_label_2
_geom_torsion_atom_site_label_3
_geom_torsion_atom_site_label_4
_geom_torsion
N2 C2 C3 N1 15.7(4)
C9 C4 C5 C6 -0.7(6)
N1 C4 C5 C6 167.0(3)
C9 C4 C5 C24 -177.6(4)
N1 C4 C5 C24 -9.9(6)
C4 C5 C6 C7 0.3(6)
C24 C5 C6 C7 177.6(3)
C4 C5 C6 C31 -175.2(3)
C24 C5 C6 C31 2.1(5)
C5 C6 C7 C8 -0.5(6)
C31 C6 C7 C8 174.4(4)
C5 C6 C7 O1 -178.1(3)
C31 C6 C7 O1 -3.2(6)
O1 C7 C8 C9 178.8(3)
C6 C7 C8 C9 1.2(6)
O1 C7 C8 C17 2.9(6)
C6 C7 C8 C17 -174.8(4)
C5 C4 C9 C8 1.4(6)
N1 C4 C9 C8 -165.8(3)
C5 C4 C9 C10 178.5(3)
N1 C4 C9 C10 11.4(6)
C7 C8 C9 C4 -1.6(6)
C17 C8 C9 C4 174.8(3)
C7 C8 C9 C10 -179.1(3)
C17 C8 C9 C10 -2.7(5)
C4 C9 C10 C23 -118.6(4)
C8 C9 C10 C23 58.7(4)
C4 C9 C10 C11 128.7(4)
C8 C9 C10 C11 -54.0(4)
C23 C10 C11 C12 126.3(4)
C9 C10 C11 C12 -122.6(4)
C23 C10 C11 C16 -54.7(4)
C9 C10 C11 C16 56.3(4)
C16 C11 C12 C13 -1.2(6)
C10 C11 C12 C13 177.7(4)
C11 C12 C13 C14 0.1(7)
C12 C13 C14 C15 1.0(7)
C13 C14 C15 C16 -0.9(7)
C14 C15 C16 C11 -0.2(6)
C14 C15 C16 C17 -176.2(4)
C12 C11 C16 C15 1.3(6)
C10 C11 C16 C15 -177.7(4)
C12 C11 C16 C17 177.8(4)
C10 C11 C16 C17 -1.2(5)
C7 C8 C17 C16 -125.5(4)
C9 C8 C17 C16 58.4(4)
C7 C8 C17 C18 122.0(4)
C9 C8 C17 C18 -54.2(4)
C15 C16 C17 C8 120.4(4)
C11 C16 C17 C8 -55.9(4)
C15 C16 C17 C18 -127.0(4)
C11 C16 C17 C18 56.8(4)
C8 C17 C18 C19 -124.3(4)
C16 C17 C18 C19 123.5(4)
C8 C17 C18 C23 55.0(4)
C16 C17 C18 C23 -57.2(4)
C23 C18 C19 C20 -0.9(6)
C17 C18 C19 C20 178.4(4)
C18 C19 C20 C21 -1.0(7)
C19 C20 C21 C22 1.6(7)
C20 C21 C22 C23 -0.3(7)
C21 C22 C23 C18 -1.7(6)
C21 C22 C23 C10 -179.9(4)
C19 C18 C23 C22 2.3(6)
C17 C18 C23 C22 -177.1(4)
C19 C18 C23 C10 -179.2(4)
C17 C18 C23 C10 1.4(5)
C11 C10 C23 C22 -127.5(4)
C9 C10 C23 C22 120.9(4)
C11 C10 C23 C18 54.1(4)
C9 C10 C23 C18 -57.5(4)
C4 C5 C24 C25 -128.6(4)
C6 C5 C24 C25 54.3(4)
C4 C5 C24 C37 118.8(4)
C6 C5 C24 C37 -58.3(4)
C5 C24 C25 C26 126.3(4)
C37 C24 C25 C26 -122.4(4)
C5 C24 C25 C30 -56.3(4)
C37 C24 C25 C30 55.0(4)
C30 C25 C26 C27 -1.3(6)
C24 C25 C26 C27 175.8(4)
C25 C26 C27 C28 1.2(7)
C26 C27 C28 C29 0.0(7)
C27 C28 C29 C30 -1.2(7)
C26 C25 C30 C29 0.2(6)
C24 C25 C30 C29 -177.4(4)
C26 C25 C30 C31 178.6(4)
C24 C25 C30 C31 1.1(5)
C28 C29 C30 C25 1.1(6)
C28 C29 C30 C31 -177.2(4)
C25 C30 C31 C32 -56.0(4)
C29 C30 C31 C32 122.4(4)
C25 C30 C31 C6 54.6(4)
C29 C30 C31 C6 -127.1(4)
C5 C6 C31 C32 54.9(4)
C7 C6 C31 C32 -120.3(4)
C5 C6 C31 C30 -56.5(4)
C7 C6 C31 C30 128.4(4)
C30 C31 C32 C33 -123.7(4)
C6 C31 C32 C33 124.9(4)
C30 C31 C32 C37 55.0(4)
C6 C31 C32 C37 -56.5(4)
C37 C32 C33 C34 1.0(7)
C31 C32 C33 C34 179.5(4)
C32 C33 C34 C35 -0.3(7)
C33 C34 C35 C36 -0.3(8)
C34 C35 C36 C37 0.2(7)
C35 C36 C37 C32 0.4(7)
C35 C36 C37 C24 180.0(4)
C33 C32 C37 C36 -1.0(6)
C31 C32 C37 C36 -179.7(4)
C33 C32 C37 C24 179.3(4)
C31 C32 C37 C24 0.6(5)
C5 C24 C37 C36 -122.7(4)
C25 C24 C37 C36 124.3(4)
C5 C24 C37 C32 57.0(4)
C25 C24 C37 C32 -56.1(4)
C43 C38 C39 C40 -4.4(6)
N2 C38 C39 C40 -178.2(4)
C43 C38 C39 C45 174.8(4)
N2 C38 C39 C45 1.0(6)
C38 C39 C40 C41 0.7(7)
C45 C39 C40 C41 -178.5(4)
C39 C40 C41 C42 2.7(7)
C39 C40 C41 C46 -178.8(4)
C40 C41 C42 C43 -2.7(7)
C46 C41 C42 C43 178.8(4)
C41 C42 C43 C38 -0.8(6)
C41 C42 C43 C44 177.0(4)
C39 C38 C43 C42 4.4(6)
N2 C38 C43 C42 178.3(4)
C39 C38 C43 C44 -173.3(4)
N2 C38 C43 C44 0.5(6)
O1 C47 C48 C49 153(2)
C47 C48 C49 C50 -140(2)
Cl2 C51 C51' Cl2' -1.7(6)
Cl3' C51 C51' Cl2' 116.4(10)
Cl1 C51 C51' Cl2' -132.3(9)
Cl3 C51 C51' Cl2' 121.2(7)
Cl1' C51 C51' Cl2' -124.2(7)
Cl2' C51 C51' Cl1' 124.2(7)
Cl2 C51 C51' Cl1' 122.5(6)
Cl3' C51 C51' Cl1' -119.4(7)
Cl1 C51 C51' Cl1' -8.2(6)
Cl3 C51 C51' Cl1' -114.6(6)
Cl2' C51 C51' Cl3' -116.4(10)
Cl2 C51 C51' Cl3' -118.1(8)
Cl1 C51 C51' Cl3' 111.2(8)
Cl3 C51 C51' Cl3' 4.8(6)
Cl1' C51 C51' Cl3' 119.4(7)
Cl2' C51' Cl1' C51 45.5(7)
Cl3' C51' Cl1' C51 -47.1(7)
Cl2 C51 Cl2' C51' 3.3(12)
Cl3' C51 Cl2' C51' -90.7(10)
Cl1 C51 Cl2' C51' 67.2(14)
Cl3 C51 Cl2' C51' -53.0(8)
Cl1' C51 Cl2' C51' 54.2(9)
Cl1' C51' Cl2' C51 -62.0(10)
Cl3' C51' Cl2' C51 45.9(9)
Cl2' C51 Cl3' C51' 85.6(11)
Cl2 C51 Cl3' C51' 56.7(9)
Cl1 C51 Cl3' C51' -76.1(12)
Cl3 C51 Cl3' C51' -7.3(9)
Cl1' C51 Cl3' C51' -59.1(9)
N2 C1 N1 C4 -177.3(4)
Pd1 C1 N1 C4 8.1(6)
N2 C1 N1 C3 7.4(4)
Pd1 C1 N1 C3 -167.2(3)
C9 C4 N1 C1 -82.4(5)
C5 C4 N1 C1 110.2(4)
C9 C4 N1 C3 92.6(5)
C5 C4 N1 C3 -74.8(5)
C2 C3 N1 C1 -14.9(4)
C2 C3 N1 C4 169.1(3)
N1 C1 N2 C38 168.0(4)
Pd1 C1 N2 C38 -17.5(6)
N1 C1 N2 C2 4.1(5)
Pd1 C1 N2 C2 178.6(3)
C39 C38 N2 C1 -73.6(5)
C43 C38 N2 C1 112.3(5)
C39 C38 N2 C2 89.4(5)
C43 C38 N2 C2 -84.7(5)
C3 C2 N2 C1 -13.0(5)
C3 C2 N2 C38 -178.3(4)
C8 C7 O1 C47 96.9(5)
C6 C7 O1 C47 -85.5(5)
C48 C47 O1 C7 173.7(5)
